data_2222808
loop_
_publ_author_name
'Cheng, Pei-Chi'
'Wu, Chia-Jun'
'Chen, Huan-Ching'
'Chen, Jhy-Der'
'Wang, Ju-Chun'

_publ_section_title
;
 2-{5-[<i>N</i>-(2-Pyridyl)carbamoyl]pentanamido}pyridinium
 hexafluorophosphate
;
_journal_coeditor_code NC2150
_journal_issue 8
_journal_name_full 'Acta Crystallographica Section E'
_journal_page_first o1825
_journal_paper_doi 10.1107/S1600536809026488
_journal_volume 65
_journal_year 2009
_chemical_formula_iupac 'C16 H19 N4 O2 +, P1 F6 -'
_chemical_formula_moiety 'C16 H19 N4 O2 +, F6 P -'
_chemical_formula_sum 'C16 H19 F6 N4 O2 P'
_chemical_formula_weight 444.32
_chemical_name_systematic
;2-{5-[<i>N</i>-(2-Pyridyl)carbamoyl]pentanamido}pyridinium
 hexafluorophosphate
;
_space_group_IT_number 14
_symmetry_cell_setting monoclinic
_symmetry_space_group_name_Hall '-P 2ybc'
_symmetry_space_group_name_H-M 'P 1 21/c 1'
_atom_sites_solution_hydrogens geom
_atom_sites_solution_primary direct
_atom_sites_solution_secondary difmap
_audit_creation_method SHELXL-97
_cell_angle_alpha 90.00
_cell_angle_beta 96.415(10)
_cell_angle_gamma 90.00
_cell_formula_units_Z 2
_cell_length_a 6.2119(18)
_cell_length_b 12.9265(11)
_cell_length_c 11.439(2)
_cell_measurement_reflns_used 27
_cell_measurement_temperature 295(2)
_cell_measurement_theta_max 12.50
_cell_measurement_theta_min 5.05
_cell_volume 912.8(3)
_computing_cell_refinement 'XSCANS (Siemens, 1995)'
_computing_data_collection 'XSCANS (Siemens, 1995)'
_computing_data_reduction 'SHELXTL (Sheldrick, 2008)'
_computing_molecular_graphics 'SHELXTL (Sheldrick, 2008)'
_computing_publication_material 'SHELXTL (Sheldrick, 2008)'
_computing_structure_refinement 'SHELXL97 (Sheldrick, 2008)'
_computing_structure_solution 'SHELXS97 (Sheldrick, 2008)'
_diffrn_ambient_temperature 295(2)
_diffrn_measured_fraction_theta_full 1.000
_diffrn_measured_fraction_theta_max 1.000
_diffrn_measurement_device_type 'Bruker P4'
_diffrn_measurement_method \w
_diffrn_radiation_monochromator graphite
_diffrn_radiation_source 'fine-focus sealed tube'
_diffrn_radiation_type MoK\a
_diffrn_radiation_wavelength 0.71073
_diffrn_reflns_av_R_equivalents 0.0201
_diffrn_reflns_av_sigmaI/netI 0.0336
_diffrn_reflns_limit_h_max 7
_diffrn_reflns_limit_h_min -1
_diffrn_reflns_limit_k_max 1
_diffrn_reflns_limit_k_min -15
_diffrn_reflns_limit_l_max 13
_diffrn_reflns_limit_l_min -13
_diffrn_reflns_number 2288
_diffrn_reflns_theta_full 25.00
_diffrn_reflns_theta_max 25.00
_diffrn_reflns_theta_min 2.39
_diffrn_standards_decay_% 0
_diffrn_standards_interval_count 97
_diffrn_standards_number 3
_exptl_absorpt_coefficient_mu 0.232
_exptl_absorpt_correction_T_max 0.9617
_exptl_absorpt_correction_T_min 0.9454
_exptl_absorpt_correction_type multi-scan
_exptl_absorpt_process_details '(XSCANS; Siemens, 1995)'
_exptl_crystal_colour colorless
_exptl_crystal_density_diffrn 1.617
_exptl_crystal_density_method 'not measured'
_exptl_crystal_description plate
_exptl_crystal_F_000 456
_exptl_crystal_size_max 0.5
_exptl_crystal_size_mid 0.2
_exptl_crystal_size_min 0.2
_refine_diff_density_max 0.399
_refine_diff_density_min -0.297
_refine_ls_extinction_method none
_refine_ls_goodness_of_fit_ref 1.074
_refine_ls_hydrogen_treatment constr
_refine_ls_matrix_type full
_refine_ls_number_parameters 133
_refine_ls_number_reflns 1612
_refine_ls_number_restraints 0
_refine_ls_restrained_S_all 1.074
_refine_ls_R_factor_all 0.0459
_refine_ls_R_factor_gt 0.0362
_refine_ls_shift/su_max 0.000
_refine_ls_shift/su_mean 0.000
_refine_ls_structure_factor_coef Fsqd
_refine_ls_weighting_details 'calc w=1/[\s^2^(Fo^2^)+(0.0403P)^2^+0.4314P] where P=(Fo^2^+2Fc^2^)/3'
_refine_ls_weighting_scheme calc
_refine_ls_wR_factor_gt 0.0912
_refine_ls_wR_factor_ref 0.0961
_reflns_number_gt 1334
_reflns_number_total 1612
_reflns_threshold_expression I>2\s(I)
_cod_data_source_file nc2150.cif
_cod_data_source_block I
_cod_original_sg_symbol_H-M 'P 21/c'
_cod_database_code 2222808
_cod_database_fobs_code 2222808

loop_
_symmetry_equiv_pos_as_xyz
'x, y, z'
'-x, y+1/2, -z+1/2'
'-x, -y, -z'
'x, -y-1/2, z-1/2'

loop_
_atom_site_type_symbol
_atom_site_label
_atom_site_fract_x
_atom_site_fract_y
_atom_site_fract_z
_atom_site_U_iso_or_equiv
_atom_site_adp_type
_atom_site_calc_flag
_atom_site_refinement_flags
_atom_site_occupancy
_atom_site_disorder_assembly
_atom_site_disorder_group
P P 0.0000 0.5000 0.0000 0.0275(2) Uani d S 1 . .
F F1 0.0589(2) 0.37673(9) -0.03443(10) 0.0367(3) Uani d . 1 . .
F F2 0.2624(2) 0.52790(12) 0.01505(15) 0.0549(4) Uani d . 1 . .
F F3 -0.0162(3) 0.53230(11) -0.14390(11) 0.0517(4) Uani d . 1 . .
O O -0.0438(3) 0.16414(14) 0.01248(14) 0.0526(5) Uani d . 1 . .
N N1 0.2814(3) 0.26186(14) 0.14024(15) 0.0331(4) Uani d . 1 . .
H H1A 0.1777 0.2752 0.0861 0.040 Uiso calc PR 0.50 . .
N N2 0.0760(3) 0.12150(15) 0.20013(15) 0.0352(4) Uani d . 1 . .
H H2A 0.0473 0.0858 0.2599 0.042 Uiso calc R 1 . .
C C1 0.4629(4) 0.32123(18) 0.1488(2) 0.0387(5) Uani d . 1 . .
H H1B 0.4739 0.3749 0.0957 0.046 Uiso calc R 1 . .
C C2 0.6283(4) 0.30293(19) 0.2341(2) 0.0410(5) Uani d . 1 . .
H H2B 0.7533 0.3430 0.2392 0.049 Uiso calc R 1 . .
C C3 0.6078(4) 0.22297(19) 0.3140(2) 0.0386(5) Uani d . 1 . .
H H3A 0.7187 0.2102 0.3739 0.046 Uiso calc R 1 . .
C C4 0.4248(4) 0.16336(18) 0.30451(18) 0.0347(5) Uani d . 1 . .
H H4A 0.4107 0.1102 0.3579 0.042 Uiso calc R 1 . .
C C5 0.2600(3) 0.18256(16) 0.21465(17) 0.0300(5) Uani d . 1 . .
C C6 -0.0652(4) 0.11249(17) 0.09912(19) 0.0336(5) Uani d . 1 . .
C C7 -0.2390(4) 0.03259(18) 0.10327(19) 0.0365(5) Uani d . 1 . .
H H7A -0.3056 0.0409 0.1755 0.044 Uiso calc R 1 . .
H H7B -0.1743 -0.0357 0.1041 0.044 Uiso calc R 1 . .
C C8 -0.4124(4) 0.04088(18) -0.0011(2) 0.0375(5) Uani d . 1 . .
H H8A -0.4784 0.1089 -0.0012 0.045 Uiso calc R 1 . .
H H8B -0.3451 0.0339 -0.0733 0.045 Uiso calc R 1 . .

loop_
_atom_site_aniso_label
_atom_site_aniso_U_11
_atom_site_aniso_U_22
_atom_site_aniso_U_33
_atom_site_aniso_U_12
_atom_site_aniso_U_13
_atom_site_aniso_U_23
P 0.0269(4) 0.0280(4) 0.0265(4) -0.0007(3) -0.0013(3) -0.0024(3)
F1 0.0443(7) 0.0275(6) 0.0364(6) 0.0055(6) -0.0032(5) -0.0043(5)
F2 0.0268(7) 0.0474(8) 0.0887(12) -0.0045(6) -0.0011(7) -0.0043(8)
F3 0.0854(11) 0.0420(8) 0.0276(7) 0.0119(7) 0.0052(7) 0.0018(6)
O 0.0577(12) 0.0553(11) 0.0398(9) -0.0212(9) -0.0163(8) 0.0162(8)
N1 0.0326(10) 0.0340(10) 0.0319(9) -0.0024(8) -0.0009(8) 0.0032(8)
N2 0.0315(10) 0.0448(11) 0.0282(9) -0.0073(9) -0.0020(7) 0.0074(8)
C1 0.0428(13) 0.0332(12) 0.0395(12) -0.0057(10) 0.0023(10) 0.0022(10)
C2 0.0328(12) 0.0410(13) 0.0482(13) -0.0077(10) -0.0002(10) -0.0053(11)
C3 0.0307(11) 0.0445(14) 0.0381(12) 0.0037(10) -0.0077(9) -0.0038(10)
C4 0.0333(12) 0.0385(12) 0.0305(10) 0.0014(10) -0.0040(9) 0.0043(9)
C5 0.0277(11) 0.0336(11) 0.0281(10) 0.0009(9) 0.0007(8) 0.0005(9)
C6 0.0325(11) 0.0342(11) 0.0329(11) 0.0008(9) -0.0022(9) 0.0012(9)
C7 0.0367(12) 0.0382(12) 0.0330(11) -0.0049(10) -0.0023(9) 0.0004(10)
C8 0.0353(11) 0.0362(12) 0.0394(12) -0.0046(10) -0.0024(10) 0.0009(10)

loop_
_atom_type_symbol
_atom_type_description
_atom_type_scat_dispersion_real
_atom_type_scat_dispersion_imag
_atom_type_scat_source
C C 0.0033 0.0016 'International Tables Vol C Tables 4.2.6.8 and 6.1.1.4'
H H 0.0000 0.0000 'International Tables Vol C Tables 4.2.6.8 and 6.1.1.4'
N N 0.0061 0.0033 'International Tables Vol C Tables 4.2.6.8 and 6.1.1.4'
O O 0.0106 0.0060 'International Tables Vol C Tables 4.2.6.8 and 6.1.1.4'
F F 0.0171 0.0103 'International Tables Vol C Tables 4.2.6.8 and 6.1.1.4'
P P 0.1023 0.0942 'International Tables Vol C Tables 4.2.6.8 and 6.1.1.4'

loop_
_geom_angle_atom_site_label_1
_geom_angle_atom_site_label_2
_geom_angle_atom_site_label_3
_geom_angle_site_symmetry_1
_geom_angle_site_symmetry_3
_geom_angle
_geom_angle_publ_flag
F2 P F2 3_565 . 180.0 ?
F2 P F3 3_565 . 90.09(8) ?
F2 P F3 . . 89.91(8) ?
F2 P F3 3_565 3_565 89.91(8) ?
F2 P F3 . 3_565 90.09(8) ?
F3 P F3 . 3_565 180.00(9) ?
F2 P F1 3_565 . 90.39(7) ?
F2 P F1 . . 89.61(7) ?
F3 P F1 . . 89.82(6) ?
F3 P F1 3_565 . 90.18(6) ?
F2 P F1 3_565 3_565 89.61(7) ?
F2 P F1 . 3_565 90.39(7) ?
F3 P F1 . 3_565 90.18(6) ?
F3 P F1 3_565 3_565 89.82(6) ?
F1 P F1 . 3_565 180.00(8) ?
C5 N1 C1 . . 121.58(19) ?
C5 N1 H1A . . 119.2 ?
C1 N1 H1A . . 119.2 ?
C6 N2 C5 . . 126.15(18) ?
C6 N2 H2A . . 116.9 ?
C5 N2 H2A . . 116.9 ?
C2 C1 N1 . . 120.6(2) ?
C2 C1 H1B . . 119.7 ?
N1 C1 H1B . . 119.7 ?
C1 C2 C3 . . 118.9(2) ?
C1 C2 H2B . . 120.5 ?
C3 C2 H2B . . 120.5 ?
C4 C3 C2 . . 120.1(2) ?
C4 C3 H3A . . 120.0 ?
C2 C3 H3A . . 120.0 ?
C3 C4 C5 . . 119.7(2) ?
C3 C4 H4A . . 120.2 ?
C5 C4 H4A . . 120.2 ?
N1 C5 N2 . . 119.76(18) ?
N1 C5 C4 . . 119.09(19) ?
N2 C5 C4 . . 121.14(19) ?
O C6 N2 . . 121.4(2) ?
O C6 C7 . . 123.3(2) ?
N2 C6 C7 . . 115.21(18) ?
C6 C7 C8 . . 112.12(18) ?
C6 C7 H7A . . 109.2 ?
C8 C7 H7A . . 109.2 ?
C6 C7 H7B . . 109.2 ?
C8 C7 H7B . . 109.2 ?
H7A C7 H7B . . 107.9 ?
C8 C8 C7 3_455 . 112.6(2) ?
C8 C8 H8A 3_455 . 109.1 ?
C7 C8 H8A . . 109.1 ?
C8 C8 H8B 3_455 . 109.1 ?
C7 C8 H8B . . 109.1 ?
H8A C8 H8B . . 107.8 ?

loop_
_geom_bond_atom_site_label_1
_geom_bond_atom_site_label_2
_geom_bond_site_symmetry_2
_geom_bond_distance
_geom_bond_publ_flag
P F2 3_565 1.6596(14) ?
P F2 . 1.6596(14) ?
P F3 . 1.6902(13) ?
P F3 3_565 1.6902(13) ?
P F1 . 1.6912(12) ?
P F1 3_565 1.6913(12) ?
O C6 . 1.214(3) ?
N1 C5 . 1.348(3) ?
N1 C1 . 1.358(3) ?
N1 H1A . 0.8600 ?
N2 C6 . 1.375(3) ?
N2 C5 . 1.383(3) ?
N2 H2A . 0.8600 ?
C1 C2 . 1.356(3) ?
C1 H1B . 0.9300 ?
C2 C3 . 1.395(3) ?
C2 H2B . 0.9300 ?
C3 C4 . 1.368(3) ?
C3 H3A . 0.9300 ?
C4 C5 . 1.389(3) ?
C4 H4A . 0.9300 ?
C6 C7 . 1.499(3) ?
C7 C8 . 1.520(3) ?
C7 H7A . 0.9700 ?
C7 H7B . 0.9700 ?
C8 C8 3_455 1.519(4) ?
C8 H8A . 0.9700 ?
C8 H8B . 0.9700 ?

loop_
_geom_hbond_atom_site_label_D
_geom_hbond_atom_site_label_H
_geom_hbond_atom_site_label_A
_geom_hbond_site_symmetry_A
_geom_hbond_distance_DH
_geom_hbond_distance_HA
_geom_hbond_distance_DA
_geom_hbond_angle_DHA
N1 H1A F1 . 0.86 1.98 2.737(2) 145.4
N1 H1A O . 0.86 2.10 2.674(2) 123.9
N2 H2A F3 4_566 0.86 1.95 2.774(2) 160.5
N2 H2A F1 4_566 0.86 2.40 3.050(2) 133.3
